data_4337341
loop_
_publ_author_name
'Komine, Nobuyuki'
'Buell, Ren\'e W'
'Chen, Chun-Hsing'
'Hui, Alice K.'
'Pink, Maren'
'Caulton, Kenneth G.'

_publ_section_title
;
 Probing the steric and electronic characteristics of a new bis-pyrrolide
 pincer ligand.
;
_journal_issue 3
_journal_name_full 'Inorganic chemistry'
_journal_page_first 1361
_journal_page_last 1369
_journal_paper_doi 10.1021/ic402120r
_journal_volume 53
_journal_year 2014
_chemical_formula_moiety 'C29 H43 N3, C2 H3 N'
_chemical_formula_sum 'C31 H46 N4'
_chemical_formula_weight 474.72
_chemical_name_systematic
; 
 ? 
;
_space_group_IT_number 2
_symmetry_cell_setting triclinic
_symmetry_space_group_name_Hall '-P 1'
_symmetry_space_group_name_H-M 'P -1'
_atom_sites_solution_hydrogens geom
_atom_sites_solution_primary direct
_atom_sites_solution_secondary difmap
_audit_creation_method SHELXL-97
_cell_angle_alpha 81.777(8)
_cell_angle_beta 74.700(8)
_cell_angle_gamma 72.946(8)
_cell_formula_units_Z 2
_cell_length_a 9.992(2)
_cell_length_b 10.534(2)
_cell_length_c 15.403(4)
_cell_measurement_reflns_used 7476
_cell_measurement_temperature 150(2)
_cell_measurement_theta_max 26.36
_cell_measurement_theta_min 2.30
_cell_volume 1491.2(6)
_computing_cell_refinement 'APEX II v2010.11.3 (Bruker, 2012)'
_computing_data_collection 'APEX II v2010.11.3 (Bruker, 2012)'
_computing_data_reduction 'APEX II v2010.11.3 (Bruker, 2012)'
_computing_molecular_graphics 'SHELXTL (Bruker, 2012)'
_computing_publication_material 'SHELXTL (Bruker, 2012)'
_computing_structure_refinement 'SHELXL-97 (Sheldrick, 2010)'
_computing_structure_solution 'SHELXL-97 (Sheldrick, 2010)'
_diffrn_ambient_temperature 150(2)
_diffrn_detector 'CCD area detector'
_diffrn_detector_area_resol_mean 83.33
_diffrn_detector_type 'Bruker APEXII'
_diffrn_measured_fraction_theta_full 0.749
_diffrn_measured_fraction_theta_max 0.749
_diffrn_measurement_details '0.50 degree frames measured for 20 seconds each'
_diffrn_measurement_device 'APEX Kappa Duo'
_diffrn_measurement_device_type Kappa
_diffrn_measurement_method 'omega and phi scans'
_diffrn_radiation_monochromator graphite
_diffrn_radiation_source 'fine-focus sealed tube'
_diffrn_radiation_type MoK\a
_diffrn_radiation_wavelength 0.71073
_diffrn_reflns_av_R_equivalents 0.0482
_diffrn_reflns_av_sigmaI/netI 0.0574
_diffrn_reflns_limit_h_max 12
_diffrn_reflns_limit_h_min -12
_diffrn_reflns_limit_k_max 13
_diffrn_reflns_limit_k_min -13
_diffrn_reflns_limit_l_max 19
_diffrn_reflns_limit_l_min -19
_diffrn_reflns_number 19516
_diffrn_reflns_theta_full 25.94
_diffrn_reflns_theta_max 26.46
_diffrn_reflns_theta_min 1.38
_exptl_absorpt_coefficient_mu 0.062
_exptl_absorpt_correction_T_max 0.9907
_exptl_absorpt_correction_T_min 0.9871
_exptl_absorpt_correction_type multi-scan
_exptl_absorpt_process_details 'TWINABS, G. Sheldrick, 2008'
_exptl_crystal_colour colorless
_exptl_crystal_density_diffrn 1.057
_exptl_crystal_density_method 'not measured'
_exptl_crystal_description block
_exptl_crystal_F_000 520
_exptl_crystal_size_max 0.21
_exptl_crystal_size_mid 0.17
_exptl_crystal_size_min 0.15
_refine_diff_density_max 0.217
_refine_diff_density_min -0.227
_refine_diff_density_rms 0.045
_refine_ls_extinction_method none
_refine_ls_goodness_of_fit_ref 1.033
_refine_ls_hydrogen_treatment constr
_refine_ls_matrix_type full
_refine_ls_number_parameters 333
_refine_ls_number_reflns 4376
_refine_ls_number_restraints 0
_refine_ls_restrained_S_all 1.033
_refine_ls_R_factor_all 0.0650
_refine_ls_R_factor_gt 0.0508
_refine_ls_shift/su_max 0.000
_refine_ls_shift/su_mean 0.000
_refine_ls_structure_factor_coef Fsqd
_refine_ls_weighting_details 'calc w=1/[\s^2^(Fo^2^)+(0.0872P)^2^+0.1091P] where P=(Fo^2^+2Fc^2^)/3'
_refine_ls_weighting_scheme calc
_refine_ls_wR_factor_gt 0.1307
_refine_ls_wR_factor_ref 0.1401
_reflns_number_gt 4724
_reflns_number_total 6049
_reflns_threshold_expression >2sigma(I)
_cod_data_source_file ic402120r_si_005.cif
_cod_data_source_block 13018
_cod_original_cell_volume 1491.3(6)
_cod_original_sg_symbol_H-M P-1
_cod_database_code 4337341

loop_
_symmetry_equiv_pos_as_xyz
'x, y, z'
'-x, -y, -z'

loop_
_atom_site_label
_atom_site_type_symbol
_atom_site_fract_x
_atom_site_fract_y
_atom_site_fract_z
_atom_site_U_iso_or_equiv
_atom_site_adp_type
_atom_site_occupancy
_atom_site_symmetry_multiplicity
_atom_site_calc_flag
_atom_site_refinement_flags
N1 N 0.7471(2) 0.1080(2) 0.55140(15) 0.0263(5) Uani 1 1 d .
H1N H 0.7297 0.0342 0.5806 0.032 Uiso 1 1 calc R
N2 N 0.7915(2) 0.0293(2) 0.32724(14) 0.0250(5) Uani 1 1 d .
N3 N 0.6645(2) 0.0773(2) 0.18796(15) 0.0272(5) Uani 1 1 d .
H3N H 0.6228 0.1290 0.2330 0.033 Uiso 1 1 calc R
C1 C 0.7241(3) 0.2228(2) 0.59140(18) 0.0262(6) Uani 1 1 d .
C2 C 0.7672(3) 0.3124(3) 0.52212(18) 0.0269(6) Uani 1 1 d .
H2 H 0.7647 0.4013 0.5293 0.032 Uiso 1 1 calc R
C3 C 0.8159(3) 0.2516(2) 0.43863(18) 0.0258(6) Uani 1 1 d .
C4 C 0.8012(3) 0.1226(2) 0.45943(17) 0.0246(6) Uani 1 1 d .
C5 C 0.8296(2) 0.0073(2) 0.40639(17) 0.0238(6) Uani 1 1 d .
C6 C 0.8942(3) -0.1195(2) 0.44039(18) 0.0251(5) Uani 1 1 d .
H6 H 0.9259 -0.1316 0.4947 0.030 Uiso 1 1 calc R
C7 C 0.9109(3) -0.2273(3) 0.39259(18) 0.0274(6) Uani 1 1 d .
H7 H 0.9513 -0.3152 0.4150 0.033 Uiso 1 1 calc R
C8 C 0.8684(3) -0.2062(2) 0.31237(18) 0.0268(6) Uani 1 1 d .
H8 H 0.8759 -0.2795 0.2802 0.032 Uiso 1 1 calc R
C9 C 0.8141(2) -0.0759(2) 0.27865(18) 0.0243(5) Uani 1 1 d .
C10 C 0.7711(3) -0.0398(3) 0.19181(18) 0.0262(6) Uani 1 1 d .
C11 C 0.8107(3) -0.0910(3) 0.10697(18) 0.0266(6) Uani 1 1 d .
C12 C 0.7209(3) 0.0009(3) 0.0551(2) 0.0289(6) Uani 1 1 d .
H12 H 0.7226 -0.0074 -0.0058 0.035 Uiso 1 1 calc R
C13 C 0.6319(3) 0.1028(3) 0.10585(19) 0.0278(6) Uani 1 1 d .
C14 C 0.6628(3) 0.2335(3) 0.69174(19) 0.0319(6) Uani 1 1 d .
C15 C 0.7507(3) 0.1167(3) 0.74304(19) 0.0357(7) Uani 1 1 d .
H15A H 0.8520 0.1181 0.7262 0.054 Uiso 1 1 calc R
H15B H 0.7428 0.0326 0.7275 0.054 Uiso 1 1 calc R
H15C H 0.7134 0.1250 0.8081 0.054 Uiso 1 1 calc R
C16 C 0.5053(3) 0.2273(3) 0.7170(2) 0.0460(8) Uani 1 1 d .
H16A H 0.4999 0.1445 0.6977 0.069 Uiso 1 1 calc R
H16B H 0.4472 0.3036 0.6868 0.069 Uiso 1 1 calc R
H16C H 0.4683 0.2298 0.7825 0.069 Uiso 1 1 calc R
C17 C 0.6700(3) 0.3648(3) 0.7185(2) 0.0418(7) Uani 1 1 d .
H17A H 0.7703 0.3690 0.7025 0.063 Uiso 1 1 calc R
H17B H 0.6317 0.3706 0.7837 0.063 Uiso 1 1 calc R
H17C H 0.6126 0.4390 0.6865 0.063 Uiso 1 1 calc R
C18 C 0.8760(3) 0.3172(3) 0.34774(18) 0.0292(6) Uani 1 1 d .
C19 C 0.7605(3) 0.3649(3) 0.2920(2) 0.0439(8) Uani 1 1 d .
H19A H 0.6774 0.4303 0.3247 0.066 Uiso 1 1 calc R
H19B H 0.7300 0.2887 0.2824 0.066 Uiso 1 1 calc R
H19C H 0.8008 0.4061 0.2336 0.066 Uiso 1 1 calc R
C20 C 0.9215(3) 0.4381(3) 0.3625(2) 0.0423(7) Uani 1 1 d .
H20A H 0.8368 0.5044 0.3929 0.063 Uiso 1 1 calc R
H20B H 0.9648 0.4773 0.3041 0.063 Uiso 1 1 calc R
H20C H 0.9920 0.4098 0.4000 0.063 Uiso 1 1 calc R
C21 C 1.0088(3) 0.2230(3) 0.2930(2) 0.0375(7) Uani 1 1 d .
H21A H 0.9823 0.1468 0.2794 0.056 Uiso 1 1 calc R
H21B H 1.0827 0.1915 0.3279 0.056 Uiso 1 1 calc R
H21C H 1.0465 0.2703 0.2365 0.056 Uiso 1 1 calc R
C22 C 0.9272(3) -0.2150(3) 0.07017(19) 0.0291(6) Uani 1 1 d .
C23 C 0.8716(3) -0.3395(3) 0.1002(2) 0.0394(7) Uani 1 1 d .
H23A H 0.9474 -0.4182 0.0773 0.059 Uiso 1 1 calc R
H23B H 0.7873 -0.3301 0.0762 0.059 Uiso 1 1 calc R
H23C H 0.8445 -0.3497 0.1662 0.059 Uiso 1 1 calc R
C24 C 1.0675(3) -0.2328(3) 0.0999(2) 0.0349(7) Uani 1 1 d .
H24A H 1.1052 -0.1554 0.0767 0.052 Uiso 1 1 calc R
H24B H 1.1387 -0.3135 0.0760 0.052 Uiso 1 1 calc R
H24C H 1.0478 -0.2408 0.1660 0.052 Uiso 1 1 calc R
C25 C 0.9663(3) -0.2009(3) -0.0338(2) 0.0456(8) Uani 1 1 d .
H25A H 0.9960 -0.1188 -0.0545 0.068 Uiso 1 1 calc R
H25B H 0.8822 -0.1976 -0.0563 0.068 Uiso 1 1 calc R
H25C H 1.0455 -0.2774 -0.0567 0.068 Uiso 1 1 calc R
C26 C 0.5172(3) 0.2261(3) 0.08463(19) 0.0310(6) Uani 1 1 d .
C27 C 0.5175(3) 0.2382(3) -0.0152(2) 0.0381(7) Uani 1 1 d .
H27A H 0.4965 0.1597 -0.0300 0.057 Uiso 1 1 calc R
H27B H 0.6122 0.2444 -0.0516 0.057 Uiso 1 1 calc R
H27C H 0.4437 0.3183 -0.0283 0.057 Uiso 1 1 calc R
C28 C 0.5466(3) 0.3502(3) 0.1082(2) 0.0434(8) Uani 1 1 d .
H28A H 0.6436 0.3547 0.0752 0.065 Uiso 1 1 calc R
H28B H 0.5392 0.3455 0.1732 0.065 Uiso 1 1 calc R
H28C H 0.4757 0.4298 0.0911 0.065 Uiso 1 1 calc R
C29 C 0.3682(3) 0.2147(3) 0.1407(2) 0.0476(8) Uani 1 1 d .
H29A H 0.3503 0.1340 0.1269 0.071 Uiso 1 1 calc R
H29B H 0.2938 0.2928 0.1258 0.071 Uiso 1 1 calc R
H29C H 0.3658 0.2100 0.2051 0.071 Uiso 1 1 calc R
N1S N 0.3968(3) 0.1246(3) 0.3762(2) 0.0610(8) Uani 1 1 d .
C1S C 0.4148(3) 0.1904(3) 0.4224(2) 0.0427(8) Uani 1 1 d .
C2S C 0.4347(4) 0.2758(4) 0.4803(3) 0.0595(10) Uani 1 1 d .
H2SA H 0.5370 0.2724 0.4680 0.099(15) Uiso 1 1 calc R
H2SB H 0.4015 0.2459 0.5435 0.14(2) Uiso 1 1 calc R
H2SC H 0.3790 0.3674 0.4688 0.16(3) Uiso 1 1 calc R

loop_
_atom_site_aniso_label
_atom_site_aniso_U_11
_atom_site_aniso_U_22
_atom_site_aniso_U_33
_atom_site_aniso_U_23
_atom_site_aniso_U_13
_atom_site_aniso_U_12
N1 0.0295(11) 0.0266(11) 0.0232(12) -0.0022(9) -0.0067(10) -0.0075(9)
N2 0.0218(10) 0.0308(12) 0.0236(12) -0.0037(9) -0.0051(9) -0.0080(8)
N3 0.0269(11) 0.0333(12) 0.0217(12) -0.0037(9) -0.0066(10) -0.0070(9)
C1 0.0232(12) 0.0259(14) 0.0294(15) -0.0048(11) -0.0091(11) -0.0024(10)
C2 0.0251(12) 0.0283(14) 0.0265(15) -0.0071(11) -0.0051(11) -0.0043(10)
C3 0.0208(11) 0.0289(13) 0.0275(15) -0.0050(11) -0.0062(11) -0.0043(10)
C4 0.0233(12) 0.0275(14) 0.0223(15) -0.0026(11) -0.0069(11) -0.0039(10)
C5 0.0190(11) 0.0295(14) 0.0237(15) -0.0028(10) -0.0039(11) -0.0082(10)
C6 0.0241(12) 0.0295(14) 0.0227(14) -0.0017(11) -0.0072(11) -0.0071(10)
C7 0.0253(13) 0.0254(14) 0.0297(15) 0.0020(11) -0.0061(12) -0.0063(10)
C8 0.0284(13) 0.0262(14) 0.0265(15) -0.0055(11) -0.0057(11) -0.0072(10)
C9 0.0187(11) 0.0311(14) 0.0235(14) -0.0051(11) -0.0025(10) -0.0079(10)
C10 0.0243(12) 0.0296(14) 0.0258(15) -0.0021(11) -0.0059(11) -0.0088(10)
C11 0.0242(12) 0.0356(16) 0.0240(15) -0.0037(12) -0.0049(11) -0.0140(11)
C12 0.0252(13) 0.0392(16) 0.0259(16) -0.0026(12) -0.0065(12) -0.0135(12)
C13 0.0242(12) 0.0379(16) 0.0246(15) 0.0013(12) -0.0071(11) -0.0138(11)
C14 0.0314(14) 0.0378(15) 0.0250(15) -0.0072(12) -0.0046(12) -0.0064(11)
C15 0.0410(15) 0.0409(17) 0.0221(15) -0.0040(12) -0.0043(13) -0.0080(13)
C16 0.0324(15) 0.066(2) 0.0354(19) -0.0124(16) 0.0010(14) -0.0101(15)
C17 0.0539(18) 0.0410(17) 0.0277(17) -0.0067(13) -0.0082(14) -0.0078(14)
C18 0.0323(13) 0.0278(14) 0.0268(15) -0.0008(11) -0.0051(12) -0.0091(11)
C19 0.0449(17) 0.0476(19) 0.0392(19) 0.0095(15) -0.0175(15) -0.0115(14)
C20 0.0539(18) 0.0360(17) 0.0386(19) -0.0029(13) -0.0037(16) -0.0208(14)
C21 0.0344(14) 0.0399(17) 0.0348(17) -0.0052(14) 0.0021(13) -0.0130(12)
C22 0.0262(13) 0.0354(15) 0.0272(15) -0.0059(12) -0.0071(12) -0.0082(11)
C23 0.0355(14) 0.0367(16) 0.049(2) -0.0153(14) -0.0123(14) -0.0058(12)
C24 0.0254(13) 0.0438(17) 0.0356(18) -0.0071(13) -0.0053(12) -0.0091(12)
C25 0.0406(16) 0.057(2) 0.0327(18) -0.0158(15) -0.0066(14) 0.0006(14)
C26 0.0268(13) 0.0383(16) 0.0286(16) 0.0005(12) -0.0088(12) -0.0089(11)
C27 0.0331(14) 0.0479(17) 0.0320(17) 0.0008(13) -0.0121(13) -0.0067(12)
C28 0.0447(17) 0.0405(18) 0.045(2) -0.0060(14) -0.0209(16) -0.0009(13)
C29 0.0273(14) 0.067(2) 0.0387(19) 0.0070(16) -0.0051(14) -0.0058(14)
N1S 0.0639(19) 0.077(2) 0.0458(19) -0.0129(17) 0.0061(16) -0.0380(17)
C1S 0.0309(15) 0.0541(19) 0.040(2) -0.0039(16) 0.0001(14) -0.0135(13)
C2S 0.0372(17) 0.079(3) 0.070(3) -0.031(2) -0.0153(18) -0.0126(17)

loop_
_atom_type_symbol
_atom_type_description
_atom_type_scat_dispersion_real
_atom_type_scat_dispersion_imag
_atom_type_scat_source
C C 0.0033 0.0016 'International Tables Vol C Tables 4.2.6.8 and 6.1.1.4'
H H 0.0000 0.0000 'International Tables Vol C Tables 4.2.6.8 and 6.1.1.4'
N N 0.0061 0.0033 'International Tables Vol C Tables 4.2.6.8 and 6.1.1.4'

loop_
_geom_angle_atom_site_label_1
_geom_angle_atom_site_label_2
_geom_angle_atom_site_label_3
_geom_angle
C1 N1 C4 111.4(2)
C1 N1 H1N 124.3
C4 N1 H1N 124.3
C5 N2 C9 118.9(2)
C13 N3 C10 111.5(2)
C13 N3 H3N 124.3
C10 N3 H3N 124.3
N1 C1 C2 105.5(2)
N1 C1 C14 121.8(2)
C2 C1 C14 132.7(2)
C1 C2 C3 109.9(2)
C1 C2 H2 125.1
C3 C2 H2 125.1
C4 C3 C2 105.6(2)
C4 C3 C18 129.0(2)
C2 C3 C18 125.3(2)
N1 C4 C3 107.6(2)
N1 C4 C5 117.8(2)
C3 C4 C5 134.6(2)
N2 C5 C6 122.7(2)
N2 C5 C4 118.2(2)
C6 C5 C4 119.1(2)
C7 C6 C5 118.1(2)
C7 C6 H6 120.9
C5 C6 H6 120.9
C8 C7 C6 119.6(2)
C8 C7 H7 120.2
C6 C7 H7 120.2
C7 C8 C9 119.4(2)
C7 C8 H8 120.3
C9 C8 H8 120.3
N2 C9 C8 121.0(2)
N2 C9 C10 114.3(2)
C8 C9 C10 124.7(2)
N3 C10 C11 106.9(2)
N3 C10 C9 115.5(2)
C11 C10 C9 137.6(2)
C10 C11 C12 105.4(2)
C10 C11 C22 130.6(2)
C12 C11 C22 124.0(2)
C13 C12 C11 110.0(3)
C13 C12 H12 125.0
C11 C12 H12 125.0
N3 C13 C12 106.2(2)
N3 C13 C26 121.7(2)
C12 C13 C26 132.1(3)
C1 C14 C17 109.7(2)
C1 C14 C16 110.2(2)
C17 C14 C16 109.3(2)
C1 C14 C15 109.2(2)
C17 C14 C15 109.7(2)
C16 C14 C15 108.7(2)
C14 C15 H15A 109.5
C14 C15 H15B 109.5
H15A C15 H15B 109.5
C14 C15 H15C 109.5
H15A C15 H15C 109.5
H15B C15 H15C 109.5
C14 C16 H16A 109.5
C14 C16 H16B 109.5
H16A C16 H16B 109.5
C14 C16 H16C 109.5
H16A C16 H16C 109.5
H16B C16 H16C 109.5
C14 C17 H17A 109.5
C14 C17 H17B 109.5
H17A C17 H17B 109.5
C14 C17 H17C 109.5
H17A C17 H17C 109.5
H17B C17 H17C 109.5
C3 C18 C21 112.2(2)
C3 C18 C20 109.7(2)
C21 C18 C20 107.3(2)
C3 C18 C19 110.3(2)
C21 C18 C19 108.8(2)
C20 C18 C19 108.6(2)
C18 C19 H19A 109.5
C18 C19 H19B 109.5
H19A C19 H19B 109.5
C18 C19 H19C 109.5
H19A C19 H19C 109.5
H19B C19 H19C 109.5
C18 C20 H20A 109.5
C18 C20 H20B 109.5
H20A C20 H20B 109.5
C18 C20 H20C 109.5
H20A C20 H20C 109.5
H20B C20 H20C 109.5
C18 C21 H21A 109.5
C18 C21 H21B 109.5
H21A C21 H21B 109.5
C18 C21 H21C 109.5
H21A C21 H21C 109.5
H21B C21 H21C 109.5
C11 C22 C23 110.2(2)
C11 C22 C24 111.8(2)
C23 C22 C24 110.4(2)
C11 C22 C25 109.9(2)
C23 C22 C25 108.1(2)
C24 C22 C25 106.3(2)
C22 C23 H23A 109.5
C22 C23 H23B 109.5
H23A C23 H23B 109.5
C22 C23 H23C 109.5
H23A C23 H23C 109.5
H23B C23 H23C 109.5
C22 C24 H24A 109.5
C22 C24 H24B 109.5
H24A C24 H24B 109.5
C22 C24 H24C 109.5
H24A C24 H24C 109.5
H24B C24 H24C 109.5
C22 C25 H25A 109.5
C22 C25 H25B 109.5
H25A C25 H25B 109.5
C22 C25 H25C 109.5
H25A C25 H25C 109.5
H25B C25 H25C 109.5
C13 C26 C27 110.1(2)
C13 C26 C28 109.8(2)
C27 C26 C28 109.5(2)
C13 C26 C29 109.3(2)
C27 C26 C29 108.8(2)
C28 C26 C29 109.3(3)
C26 C27 H27A 109.5
C26 C27 H27B 109.5
H27A C27 H27B 109.5
C26 C27 H27C 109.5
H27A C27 H27C 109.5
H27B C27 H27C 109.5
C26 C28 H28A 109.5
C26 C28 H28B 109.5
H28A C28 H28B 109.5
C26 C28 H28C 109.5
H28A C28 H28C 109.5
H28B C28 H28C 109.5
C26 C29 H29A 109.5
C26 C29 H29B 109.5
H29A C29 H29B 109.5
C26 C29 H29C 109.5
H29A C29 H29C 109.5
H29B C29 H29C 109.5
N1S C1S C2S 178.6(4)
C1S C2S H2SA 109.5
C1S C2S H2SB 109.5
H2SA C2S H2SB 109.5
C1S C2S H2SC 109.5
H2SA C2S H2SC 109.5
H2SB C2S H2SC 109.5

loop_
_geom_bond_atom_site_label_1
_geom_bond_atom_site_label_2
_geom_bond_distance
N1 C1 1.368(3)
N1 C4 1.380(3)
N1 H1N 0.8800
N2 C5 1.341(3)
N2 C9 1.357(3)
N3 C13 1.359(3)
N3 C10 1.379(3)
N3 H3N 0.8800
C1 C2 1.387(4)
C1 C14 1.512(4)
C2 C3 1.423(4)
C2 H2 0.9500
C3 C4 1.392(4)
C3 C18 1.524(4)
C4 C5 1.477(4)
C5 C6 1.395(3)
C6 C7 1.387(4)
C6 H6 0.9500
C7 C8 1.378(4)
C7 H7 0.9500
C8 C9 1.399(4)
C8 H8 0.9500
C9 C10 1.477(4)
C10 C11 1.400(4)
C11 C12 1.424(4)
C11 C22 1.534(4)
C12 C13 1.366(4)
C12 H12 0.9500
C13 C26 1.520(4)
C14 C17 1.524(4)
C14 C16 1.538(4)
C14 C15 1.538(4)
C15 H15A 0.9800
C15 H15B 0.9800
C15 H15C 0.9800
C16 H16A 0.9800
C16 H16B 0.9800
C16 H16C 0.9800
C17 H17A 0.9800
C17 H17B 0.9800
C17 H17C 0.9800
C18 C21 1.527(4)
C18 C20 1.536(4)
C18 C19 1.543(4)
C19 H19A 0.9800
C19 H19B 0.9800
C19 H19C 0.9800
C20 H20A 0.9800
C20 H20B 0.9800
C20 H20C 0.9800
C21 H21A 0.9800
C21 H21B 0.9800
C21 H21C 0.9800
C22 C23 1.537(4)
C22 C24 1.540(4)
C22 C25 1.541(4)
C23 H23A 0.9800
C23 H23B 0.9800
C23 H23C 0.9800
C24 H24A 0.9800
C24 H24B 0.9800
C24 H24C 0.9800
C25 H25A 0.9800
C25 H25B 0.9800
C25 H25C 0.9800
C26 C27 1.524(4)
C26 C28 1.531(4)
C26 C29 1.541(4)
C27 H27A 0.9800
C27 H27B 0.9800
C27 H27C 0.9800
C28 H28A 0.9800
C28 H28B 0.9800
C28 H28C 0.9800
C29 H29A 0.9800
C29 H29B 0.9800
C29 H29C 0.9800
N1S C1S 1.141(4)
C1S C2S 1.439(5)
C2S H2SA 0.9800
C2S H2SB 0.9800
C2S H2SC 0.9800

loop_
_geom_hbond_atom_site_label_D
_geom_hbond_atom_site_label_H
_geom_hbond_atom_site_label_A
_geom_hbond_distance_DH
_geom_hbond_distance_HA
_geom_hbond_distance_DA
_geom_hbond_angle_DHA
_geom_hbond_site_symmetry_A
N1 H1N N1S 0.88 2.31 3.124(4) 154.4 2_656

loop_
_geom_torsion_atom_site_label_1
_geom_torsion_atom_site_label_2
_geom_torsion_atom_site_label_3
_geom_torsion_atom_site_label_4
_geom_torsion
C4 N1 C1 C2 -0.8(3)
C4 N1 C1 C14 179.0(2)
N1 C1 C2 C3 0.6(3)
C14 C1 C2 C3 -179.2(3)
C1 C2 C3 C4 -0.1(3)
C1 C2 C3 C18 -178.0(2)
C1 N1 C4 C3 0.8(3)
C1 N1 C4 C5 -179.1(2)
C2 C3 C4 N1 -0.4(3)
C18 C3 C4 N1 177.4(2)
C2 C3 C4 C5 179.4(3)
C18 C3 C4 C5 -2.8(4)
C9 N2 C5 C6 1.1(4)
C9 N2 C5 C4 -178.6(2)
N1 C4 C5 N2 137.5(2)
C3 C4 C5 N2 -42.3(4)
N1 C4 C5 C6 -42.3(3)
C3 C4 C5 C6 137.9(3)
N2 C5 C6 C7 -4.1(4)
C4 C5 C6 C7 175.6(2)
C5 C6 C7 C8 2.2(4)
C6 C7 C8 C9 2.4(4)
C5 N2 C9 C8 3.8(3)
C5 N2 C9 C10 -178.7(2)
C7 C8 C9 N2 -5.5(4)
C7 C8 C9 C10 177.2(2)
C13 N3 C10 C11 1.0(3)
C13 N3 C10 C9 179.9(2)
N2 C9 C10 N3 -26.1(3)
C8 C9 C10 N3 151.3(2)
N2 C9 C10 C11 152.3(3)
C8 C9 C10 C11 -30.3(5)
N3 C10 C11 C12 -0.7(3)
C9 C10 C11 C12 -179.2(3)
N3 C10 C11 C22 177.2(2)
C9 C10 C11 C22 -1.3(5)
C10 C11 C12 C13 0.2(3)
C22 C11 C12 C13 -177.9(2)
C10 N3 C13 C12 -0.9(3)
C10 N3 C13 C26 179.8(2)
C11 C12 C13 N3 0.4(3)
C11 C12 C13 C26 179.6(3)
N1 C1 C14 C17 171.7(2)
C2 C1 C14 C17 -8.5(4)
N1 C1 C14 C16 -67.8(3)
C2 C1 C14 C16 111.9(3)
N1 C1 C14 C15 51.5(3)
C2 C1 C14 C15 -128.7(3)
C4 C3 C18 C21 -40.3(4)
C2 C3 C18 C21 137.0(3)
C4 C3 C18 C20 -159.4(2)
C2 C3 C18 C20 17.9(3)
C4 C3 C18 C19 81.1(3)
C2 C3 C18 C19 -101.6(3)
C10 C11 C22 C23 81.9(3)
C12 C11 C22 C23 -100.5(3)
C10 C11 C22 C24 -41.2(4)
C12 C11 C22 C24 136.4(3)
C10 C11 C22 C25 -159.1(3)
C12 C11 C22 C25 18.5(4)
N3 C13 C26 C27 172.6(2)
C12 C13 C26 C27 -6.5(4)
N3 C13 C26 C28 52.0(3)
C12 C13 C26 C28 -127.1(3)
N3 C13 C26 C29 -67.9(3)
C12 C13 C26 C29 113.0(3)
